data_1563952
loop_
_publ_author_name
'Xiong, Zuping'
'Zhang, Xiaoxiao'
'Liu, Longxiang'
'Zhu, Qiaozhi'
'Wang, Zhenni'
'Feng, Hui'
'Qian, Zhaosheng'

_publ_section_title
;
 Achieving Highly Efficient Aggregation-Induced Emission, Reversible and
 Irreversible Photochromism by Heavy Halogen-Regulated Photophysics and
 D-A Molecular Pattern-Controlled Photochemistry of Through-Space
 Conjugated Lumingens
;
_journal_name_full 'Chemical Science'
_journal_paper_doi 10.1039/D1SC02168K
_journal_year 2021
_chemical_formula_moiety 'C25 H24 Cl N3'
_chemical_formula_sum 'C25 H24 Cl N3'
_chemical_formula_weight 401.92
_space_group_crystal_system monoclinic
_space_group_IT_number 14
_space_group_name_Hall '-P 2ybc'
_space_group_name_H-M_alt 'P 1 21/c 1'
_atom_sites_solution_hydrogens geom
_atom_sites_solution_primary dual
_audit_creation_date 2020-05-14
_audit_creation_method
;
Olex2 1.3
(compiled 2020.02.04 svn.rd84adfe8 for OlexSys, GUI svn.r6032)
;
_audit_update_record
;
2021-01-06 deposited with the CCDC.	2021-07-05 downloaded from the CCDC.
;
_cell_angle_alpha 90
_cell_angle_beta 116.795(2)
_cell_angle_gamma 90
_cell_formula_units_Z 4
_cell_length_a 11.0058(6)
_cell_length_b 21.0329(9)
_cell_length_c 10.2712(5)
_cell_measurement_reflns_used 6165
_cell_measurement_temperature 150.0
_cell_measurement_theta_max 26.25
_cell_measurement_theta_min 2.84
_cell_volume 2122.32(18)
_computing_cell_refinement 'SAINT v8.37A (Bruker, 2015)'
_computing_data_reduction 'SAINT v8.37A (Bruker, 2015)'
_computing_molecular_graphics 'Olex2 1.3 (Dolomanov et al., 2009)'
_computing_publication_material 'Olex2 1.3 (Dolomanov et al., 2009)'
_computing_structure_refinement 'SHELXL 2018/3 (Sheldrick, 2015)'
_computing_structure_solution 'SHELXT 2018/2 (Sheldrick, 2018)'
_diffrn_ambient_temperature 150.0
_diffrn_measured_fraction_theta_full 1.000
_diffrn_measured_fraction_theta_max 0.998
_diffrn_measurement_device_type 'Bruker APEX-II CCD'
_diffrn_measurement_method '\f and \w scans'
_diffrn_radiation_type MoK\a
_diffrn_radiation_wavelength 0.71073
_diffrn_reflns_av_R_equivalents 0.0869
_diffrn_reflns_av_unetI/netI 0.0380
_diffrn_reflns_Laue_measured_fraction_full 1.000
_diffrn_reflns_Laue_measured_fraction_max 0.998
_diffrn_reflns_limit_h_max 13
_diffrn_reflns_limit_h_min -13
_diffrn_reflns_limit_k_max 25
_diffrn_reflns_limit_k_min -26
_diffrn_reflns_limit_l_max 12
_diffrn_reflns_limit_l_min -12
_diffrn_reflns_number 43696
_diffrn_reflns_point_group_measured_fraction_full 1.000
_diffrn_reflns_point_group_measured_fraction_max 0.998
_diffrn_reflns_theta_full 25.242
_diffrn_reflns_theta_max 26.399
_diffrn_reflns_theta_min 1.936
_diffrn_source_current 30.0
_diffrn_source_power 1.5
_diffrn_source_voltage 50.0
_diffrn_standards_number 0
_exptl_absorpt_coefficient_mu 0.196
_exptl_absorpt_correction_T_max 0.7454
_exptl_absorpt_correction_T_min 0.7031
_exptl_absorpt_correction_type multi-scan
_exptl_absorpt_process_details
;
SADABS-2016/2 (Bruker,2016/2) was used for absorption correction.
wR2(int) was 0.0702 before and 0.0652 after correction.
The Ratio of minimum to maximum transmission is 0.9433.
The \l/2 correction factor is Not present.
;
_exptl_crystal_colour yellow
_exptl_crystal_colour_primary yellow
_exptl_crystal_density_diffrn 1.258
_exptl_crystal_description block
_exptl_crystal_F_000 848
_exptl_crystal_size_max 0.2
_exptl_crystal_size_mid 0.2
_exptl_crystal_size_min 0.1
_refine_diff_density_max 0.271
_refine_diff_density_min -0.339
_refine_diff_density_rms 0.085
_refine_ls_extinction_method none
_refine_ls_goodness_of_fit_ref 1.133
_refine_ls_hydrogen_treatment constr
_refine_ls_matrix_type full
_refine_ls_number_parameters 266
_refine_ls_number_reflns 4338
_refine_ls_number_restraints 0
_refine_ls_restrained_S_all 1.133
_refine_ls_R_factor_all 0.0718
_refine_ls_R_factor_gt 0.0429
_refine_ls_shift/su_max 0.000
_refine_ls_shift/su_mean 0.000
_refine_ls_structure_factor_coef Fsqd
_refine_ls_weighting_details 'w=1/[\s^2^(Fo^2^)+(0.0744P)^2^+0.3330P] where P=(Fo^2^+2Fc^2^)/3'
_refine_ls_weighting_scheme calc
_refine_ls_wR_factor_gt 0.1129
_refine_ls_wR_factor_ref 0.1440
_reflns_Friedel_coverage 0.000
_reflns_number_gt 3169
_reflns_number_total 4338
_reflns_threshold_expression 'I > 2\s(I)'
_cod_data_source_file d1sc02168k2.cif
_cod_data_source_block mo_0514_1_0ma
_cod_database_code 1563952
_shelx_shelxl_version_number 2018/3
_shelx_space_group_comment
;
The symmetry employed for this shelxl refinement is uniquely defined
by the following loop, which should always be used as a source of
symmetry information in preference to the above space-group names.
They are only intended as comments.
;
_shelx_estimated_absorpt_t_max 0.981
_shelx_estimated_absorpt_t_min 0.962
_olex2_refinement_description
;
1. Fixed Uiso
 At 1.2 times of:
  All C(H) groups
 At 1.5 times of:
  All C(H,H,H) groups
2.a Aromatic/amide H refined with riding coordinates:
 C005(H005), C006(H006), C00B(H00B), C00F(H00F), C00G(H00G), C00H(H00H),
 C00I(H00I), C00J(H00J), C00K(H00K), C00M(H00M), C00O(H00O), C00P(H00P)
2.b Idealised Me refined as rotating group:
 C00Q(H00A,H00C,H00D), C00R(H00E,H00L,H00N), C00S(H00Q,H00R,H00S), C00T(H00T,
 H00U,H00V)
;
_olex2_submission_special_instructions 'No special instructions were received'

loop_
_space_group_symop_operation_xyz
'x, y, z'
'-x, y+1/2, -z+1/2'
'-x, -y, -z'
'x, -y-1/2, z-1/2'

loop_
_atom_site_label
_atom_site_type_symbol
_atom_site_fract_x
_atom_site_fract_y
_atom_site_fract_z
_atom_site_U_iso_or_equiv
_atom_site_adp_type
_atom_site_occupancy
_atom_site_site_symmetry_order
_atom_site_calc_flag
_atom_site_refinement_flags_posn
_atom_site_refinement_flags_adp
_atom_site_refinement_flags_occupancy
_atom_site_disorder_assembly
_atom_site_disorder_group
Cl01 Cl -0.11362(6) 0.64507(3) 0.46274(7) 0.04159(19) Uani 1 1 d . . . . .
N002 N 0.2791(2) 0.91108(9) 0.3880(2) 0.0368(5) Uani 1 1 d . . . . .
N003 N 0.5443(2) 0.50832(9) 0.3549(2) 0.0378(5) Uani 1 1 d . . . . .
N004 N 0.9256(2) 0.92589(9) 0.5719(3) 0.0420(5) Uani 1 1 d . . . . .
C005 C 0.3876(2) 0.66696(9) 0.3073(2) 0.0246(4) Uani 1 1 d . . . . .
H005 H 0.307509 0.688143 0.240131 0.030 Uiso 1 1 calc R U . . .
C006 C 0.4081(2) 0.60449(9) 0.2818(2) 0.0260(4) Uani 1 1 d . . . . .
H006 H 0.343411 0.583836 0.196343 0.031 Uiso 1 1 calc R U . . .
C007 C 0.5241(2) 0.57070(9) 0.3808(2) 0.0256(4) Uani 1 1 d . . . . .
C008 C 0.4816(2) 0.70002(9) 0.4297(2) 0.0224(4) Uani 1 1 d . . . . .
C009 C 0.2270(2) 0.75226(9) 0.4291(2) 0.0236(4) Uani 1 1 d . . . . .
C00A C 0.5818(2) 0.81009(9) 0.4812(2) 0.0245(4) Uani 1 1 d . . . . .
C00B C 0.6166(2) 0.60330(10) 0.5054(2) 0.0267(5) Uani 1 1 d . . . . .
H00B H 0.694078 0.581616 0.575824 0.032 Uiso 1 1 calc R U . . .
C00C C 0.3405(2) 0.79149(9) 0.4303(2) 0.0242(4) Uani 1 1 d . . . . .
C00D C 0.3111(2) 0.85869(10) 0.4105(2) 0.0273(5) Uani 1 1 d . . . . .
C00E C 0.4635(2) 0.76861(9) 0.4492(2) 0.0237(4) Uani 1 1 d . . . . .
C00F C 0.7243(2) 0.90092(10) 0.6040(2) 0.0307(5) Uani 1 1 d . . . . .
H00F H 0.741261 0.936560 0.666695 0.037 Uiso 1 1 calc R U . . .
C00G C 0.5964(2) 0.66674(10) 0.5272(2) 0.0260(5) Uani 1 1 d . . . . .
H00G H 0.662331 0.688075 0.610721 0.031 Uiso 1 1 calc R U . . .
C00H C 0.6716(2) 0.79691(10) 0.4227(2) 0.0283(5) Uani 1 1 d . . . . .
H00H H 0.654660 0.761054 0.360680 0.034 Uiso 1 1 calc R U . . .
C00I C 0.6126(2) 0.86295(10) 0.5739(2) 0.0282(5) Uani 1 1 d . . . . .
H00I H 0.554735 0.872889 0.617290 0.034 Uiso 1 1 calc R U . . .
C00J C 0.2546(2) 0.70423(9) 0.5331(2) 0.0263(5) Uani 1 1 d . . . . .
H00J H 0.346317 0.694912 0.599818 0.032 Uiso 1 1 calc R U . . .
C00K C 0.0915(2) 0.76352(10) 0.3306(2) 0.0292(5) Uani 1 1 d . . . . .
H00K H 0.070875 0.795458 0.258272 0.035 Uiso 1 1 calc R U . . .
C00L C 0.0166(2) 0.68367(10) 0.4426(2) 0.0285(5) Uani 1 1 d . . . . .
C00M C 0.7840(2) 0.83425(10) 0.4520(3) 0.0321(5) Uani 1 1 d . . . . .
H00M H 0.842538 0.823766 0.409925 0.039 Uiso 1 1 calc R U . . .
C00N C 0.8129(2) 0.88779(10) 0.5437(3) 0.0315(5) Uani 1 1 d . . . . .
C00O C -0.0141(2) 0.72920(11) 0.3356(2) 0.0314(5) Uani 1 1 d . . . . .
H00O H -0.105800 0.736919 0.266586 0.038 Uiso 1 1 calc R U . . .
C00P C 0.1502(2) 0.67021(10) 0.5399(2) 0.0286(5) Uani 1 1 d . . . . .
H00P H 0.169979 0.637781 0.611001 0.034 Uiso 1 1 calc R U . . .
C00Q C 0.4563(3) 0.47845(11) 0.2170(3) 0.0445(6) Uani 1 1 d . . . . .
H00A H 0.361529 0.481194 0.200602 0.067 Uiso 1 1 calc R U . . .
H00C H 0.481943 0.433698 0.219368 0.067 Uiso 1 1 calc R U . . .
H00D H 0.465755 0.500286 0.137767 0.067 Uiso 1 1 calc R U . . .
C00R C 0.6722(3) 0.47723(12) 0.4470(3) 0.0474(7) Uani 1 1 d . . . . .
H00E H 0.746550 0.498957 0.437502 0.071 Uiso 1 1 calc R U . . .
H00L H 0.668286 0.432756 0.416872 0.071 Uiso 1 1 calc R U . . .
H00N H 0.688027 0.478958 0.548753 0.071 Uiso 1 1 calc R U . . .
C00S C 0.9760(3) 0.96730(13) 0.6999(3) 0.0543(8) Uani 1 1 d . . . . .
H00Q H 0.902702 0.995555 0.693518 0.081 Uiso 1 1 calc R U . . .
H00R H 1.052076 0.992806 0.703768 0.081 Uiso 1 1 calc R U . . .
H00S H 1.007071 0.941311 0.788346 0.081 Uiso 1 1 calc R U . . .
C00T C 1.0273(3) 0.90222(14) 0.5298(4) 0.0624(9) Uani 1 1 d . . . . .
H00T H 1.070011 0.863917 0.586210 0.094 Uiso 1 1 calc R U . . .
H00U H 1.096800 0.934901 0.549247 0.094 Uiso 1 1 calc R U . . .
H00V H 0.983327 0.891913 0.425531 0.094 Uiso 1 1 calc R U . . .

loop_
_atom_site_aniso_label
_atom_site_aniso_U_11
_atom_site_aniso_U_22
_atom_site_aniso_U_33
_atom_site_aniso_U_23
_atom_site_aniso_U_13
_atom_site_aniso_U_12
Cl01 0.0329(3) 0.0547(4) 0.0430(4) -0.0055(3) 0.0223(3) -0.0128(3)
N002 0.0367(11) 0.0279(10) 0.0415(12) -0.0027(8) 0.0139(9) 0.0023(8)
N003 0.0399(12) 0.0271(10) 0.0419(12) -0.0038(8) 0.0144(10) 0.0065(8)
N004 0.0246(10) 0.0340(10) 0.0618(15) 0.0021(10) 0.0145(10) -0.0047(8)
C005 0.0237(10) 0.0254(10) 0.0242(11) 0.0014(8) 0.0103(9) 0.0004(8)
C006 0.0264(11) 0.0279(11) 0.0228(11) -0.0028(8) 0.0103(9) -0.0028(8)
C007 0.0288(11) 0.0222(10) 0.0308(12) 0.0013(8) 0.0179(10) -0.0003(8)
C008 0.0218(10) 0.0241(10) 0.0238(10) -0.0008(8) 0.0126(9) -0.0013(8)
C009 0.0228(10) 0.0253(10) 0.0238(11) -0.0042(8) 0.0115(9) 0.0006(8)
C00A 0.0229(10) 0.0249(10) 0.0238(11) 0.0013(8) 0.0089(9) 0.0007(8)
C00B 0.0214(10) 0.0284(11) 0.0287(12) 0.0046(8) 0.0100(9) 0.0027(8)
C00C 0.0264(11) 0.0228(10) 0.0239(11) -0.0015(8) 0.0118(9) 0.0002(8)
C00D 0.0264(11) 0.0303(12) 0.0254(11) -0.0026(9) 0.0117(9) -0.0012(9)
C00E 0.0251(11) 0.0256(10) 0.0204(10) 0.0003(8) 0.0104(9) 0.0001(8)
C00F 0.0278(11) 0.0257(11) 0.0319(12) -0.0033(9) 0.0074(10) -0.0039(8)
C00G 0.0227(11) 0.0296(11) 0.0253(11) -0.0007(8) 0.0104(9) -0.0026(8)
C00H 0.0276(11) 0.0271(11) 0.0316(12) 0.0004(9) 0.0147(10) 0.0012(8)
C00I 0.0266(11) 0.0297(11) 0.0273(11) -0.0028(8) 0.0112(9) 0.0000(8)
C00J 0.0235(11) 0.0283(10) 0.0277(11) -0.0021(8) 0.0119(9) 0.0025(8)
C00K 0.0273(11) 0.0338(11) 0.0278(12) 0.0038(9) 0.0135(10) 0.0041(9)
C00L 0.0273(11) 0.0308(11) 0.0323(12) -0.0060(9) 0.0177(10) -0.0051(8)
C00M 0.0265(12) 0.0320(11) 0.0413(14) 0.0050(10) 0.0183(10) 0.0024(9)
C00N 0.0221(11) 0.0275(11) 0.0395(13) 0.0075(9) 0.0090(10) -0.0002(8)
C00O 0.0216(11) 0.0420(12) 0.0289(12) -0.0028(10) 0.0101(9) 0.0023(9)
C00P 0.0318(12) 0.0280(11) 0.0304(12) -0.0003(9) 0.0178(10) 0.0017(9)
C00Q 0.0581(17) 0.0284(12) 0.0456(16) -0.0082(11) 0.0220(14) 0.0014(11)
C00R 0.0424(15) 0.0316(13) 0.0675(19) 0.0038(12) 0.0241(14) 0.0112(10)
C00S 0.0371(15) 0.0423(15) 0.066(2) 0.0011(13) 0.0075(14) -0.0152(12)
C00T 0.0300(14) 0.0516(16) 0.109(3) 0.0046(17) 0.0349(17) -0.0062(12)

loop_
_atom_type_symbol
_atom_type_description
_atom_type_scat_dispersion_real
_atom_type_scat_dispersion_imag
_atom_type_scat_source
C C 0.0033 0.0016 'International Tables Vol C Tables 4.2.6.8 and 6.1.1.4'
H H 0.0000 0.0000 'International Tables Vol C Tables 4.2.6.8 and 6.1.1.4'
Cl Cl 0.1484 0.1585 'International Tables Vol C Tables 4.2.6.8 and 6.1.1.4'
N N 0.0061 0.0033 'International Tables Vol C Tables 4.2.6.8 and 6.1.1.4'

loop_
_geom_angle_atom_site_label_1
_geom_angle_atom_site_label_2
_geom_angle_atom_site_label_3
_geom_angle
_geom_angle_site_symmetry_1
_geom_angle_site_symmetry_3
_geom_angle_publ_flag
C007 N003 C00Q 120.42(19) . . ?
C007 N003 C00R 119.9(2) . . ?
C00R N003 C00Q 117.83(19) . . ?
C00N N004 C00S 118.1(2) . . ?
C00N N004 C00T 118.2(2) . . ?
C00T N004 C00S 116.1(2) . . ?
C006 C005 H005 119.2 . . ?
C006 C005 C008 121.69(19) . . ?
C008 C005 H005 119.2 . . ?
C005 C006 H006 119.5 . . ?
C005 C006 C007 121.00(19) . . ?
C007 C006 H006 119.5 . . ?
N003 C007 C006 120.8(2) . . ?
N003 C007 C00B 121.85(19) . . ?
C00B C007 C006 117.32(18) . . ?
C005 C008 C00E 120.91(18) . . ?
C00G C008 C005 117.31(18) . . ?
C00G C008 C00E 121.67(18) . . ?
C00J C009 C00C 119.99(18) . . ?
C00K C009 C00C 121.96(19) . . ?
C00K C009 C00J 117.99(19) . . ?
C00H C00A C00E 120.74(18) . . ?
C00H C00A C00I 116.69(19) . . ?
C00I C00A C00E 122.54(19) . . ?
C007 C00B H00B 119.5 . . ?
C00G C00B C007 120.92(19) . . ?
C00G C00B H00B 119.5 . . ?
C00D C00C C009 114.00(17) . . ?
C00E C00C C009 125.34(18) . . ?
C00E C00C C00D 120.66(19) . . ?
N002 C00D C00C 175.4(2) . . ?
C00A C00E C008 116.49(17) . . ?
C00C C00E C008 120.61(18) . . ?
C00C C00E C00A 122.81(18) . . ?
C00I C00F H00F 119.5 . . ?
C00I C00F C00N 121.0(2) . . ?
C00N C00F H00F 119.5 . . ?
C008 C00G H00G 119.1 . . ?
C00B C00G C008 121.70(19) . . ?
C00B C00G H00G 119.1 . . ?
C00A C00H H00H 118.9 . . ?
C00M C00H C00A 122.1(2) . . ?
C00M C00H H00H 118.9 . . ?
C00A C00I H00I 119.0 . . ?
C00F C00I C00A 121.9(2) . . ?
C00F C00I H00I 119.0 . . ?
C009 C00J H00J 119.6 . . ?
C00P C00J C009 120.8(2) . . ?
C00P C00J H00J 119.6 . . ?
C009 C00K H00K 119.2 . . ?
C00O C00K C009 121.6(2) . . ?
C00O C00K H00K 119.2 . . ?
C00O C00L Cl01 119.99(17) . . ?
C00O C00L C00P 121.1(2) . . ?
C00P C00L Cl01 118.84(17) . . ?
C00H C00M H00M 119.6 . . ?
C00H C00M C00N 120.7(2) . . ?
C00N C00M H00M 119.6 . . ?
N004 C00N C00F 121.8(2) . . ?
N004 C00N C00M 120.7(2) . . ?
C00F C00N C00M 117.46(19) . . ?
C00K C00O H00O 120.6 . . ?
C00L C00O C00K 118.8(2) . . ?
C00L C00O H00O 120.6 . . ?
C00J C00P C00L 119.6(2) . . ?
C00J C00P H00P 120.2 . . ?
C00L C00P H00P 120.2 . . ?
N003 C00Q H00A 109.5 . . ?
N003 C00Q H00C 109.5 . . ?
N003 C00Q H00D 109.5 . . ?
H00A C00Q H00C 109.5 . . ?
H00A C00Q H00D 109.5 . . ?
H00C C00Q H00D 109.5 . . ?
N003 C00R H00E 109.5 . . ?
N003 C00R H00L 109.5 . . ?
N003 C00R H00N 109.5 . . ?
H00E C00R H00L 109.5 . . ?
H00E C00R H00N 109.5 . . ?
H00L C00R H00N 109.5 . . ?
N004 C00S H00Q 109.5 . . ?
N004 C00S H00R 109.5 . . ?
N004 C00S H00S 109.5 . . ?
H00Q C00S H00R 109.5 . . ?
H00Q C00S H00S 109.5 . . ?
H00R C00S H00S 109.5 . . ?
N004 C00T H00T 109.5 . . ?
N004 C00T H00U 109.5 . . ?
N004 C00T H00V 109.5 . . ?
H00T C00T H00U 109.5 . . ?
H00T C00T H00V 109.5 . . ?
H00U C00T H00V 109.5 . . ?

loop_
_geom_bond_atom_site_label_1
_geom_bond_atom_site_label_2
_geom_bond_distance
_geom_bond_site_symmetry_2
_geom_bond_publ_flag
Cl01 C00L 1.739(2) . ?
N002 C00D 1.148(3) . ?
N003 C007 1.377(3) . ?
N003 C00Q 1.450(3) . ?
N003 C00R 1.450(3) . ?
N004 C00N 1.393(3) . ?
N004 C00S 1.462(4) . ?
N004 C00T 1.458(4) . ?
C005 H005 0.9500 . ?
C005 C006 1.378(3) . ?
C005 C008 1.401(3) . ?
C006 H006 0.9500 . ?
C006 C007 1.413(3) . ?
C007 C00B 1.404(3) . ?
C008 C00E 1.482(3) . ?
C008 C00G 1.395(3) . ?
C009 C00C 1.492(3) . ?
C009 C00J 1.400(3) . ?
C009 C00K 1.395(3) . ?
C00A C00E 1.477(3) . ?
C00A C00H 1.395(3) . ?
C00A C00I 1.403(3) . ?
C00B H00B 0.9500 . ?
C00B C00G 1.388(3) . ?
C00C C00D 1.444(3) . ?
C00C C00E 1.366(3) . ?
C00F H00F 0.9500 . ?
C00F C00I 1.379(3) . ?
C00F C00N 1.399(3) . ?
C00G H00G 0.9500 . ?
C00H H00H 0.9500 . ?
C00H C00M 1.379(3) . ?
C00I H00I 0.9500 . ?
C00J H00J 0.9500 . ?
C00J C00P 1.382(3) . ?
C00K H00K 0.9500 . ?
C00K C00O 1.388(3) . ?
C00L C00O 1.380(3) . ?
C00L C00P 1.384(3) . ?
C00M H00M 0.9500 . ?
C00M C00N 1.409(3) . ?
C00O H00O 0.9500 . ?
C00P H00P 0.9500 . ?
C00Q H00A 0.9800 . ?
C00Q H00C 0.9800 . ?
C00Q H00D 0.9800 . ?
C00R H00E 0.9800 . ?
C00R H00L 0.9800 . ?
C00R H00N 0.9800 . ?
C00S H00Q 0.9800 . ?
C00S H00R 0.9800 . ?
C00S H00S 0.9800 . ?
C00T H00T 0.9800 . ?
C00T H00U 0.9800 . ?
C00T H00V 0.9800 . ?

loop_
_geom_torsion_atom_site_label_1
_geom_torsion_atom_site_label_2
_geom_torsion_atom_site_label_3
_geom_torsion_atom_site_label_4
_geom_torsion
_geom_torsion_site_symmetry_1
_geom_torsion_site_symmetry_2
_geom_torsion_site_symmetry_3
_geom_torsion_site_symmetry_4
_geom_torsion_publ_flag
Cl01 C00L C00O C00K 173.98(17) . . . . ?
Cl01 C00L C00P C00J -174.63(16) . . . . ?
N003 C007 C00B C00G 178.0(2) . . . . ?
C005 C006 C007 N003 -180.0(2) . . . . ?
C005 C006 C007 C00B 0.1(3) . . . . ?
C005 C008 C00E C00A -129.2(2) . . . . ?
C005 C008 C00E C00C 47.5(3) . . . . ?
C005 C008 C00G C00B -0.6(3) . . . . ?
C006 C005 C008 C00E 174.96(19) . . . . ?
C006 C005 C008 C00G -1.3(3) . . . . ?
C006 C007 C00B C00G -2.0(3) . . . . ?
C007 C00B C00G C008 2.4(3) . . . . ?
C008 C005 C006 C007 1.6(3) . . . . ?
C009 C00C C00E C008 17.2(3) . . . . ?
C009 C00C C00E C00A -166.3(2) . . . . ?
C009 C00J C00P C00L 0.1(3) . . . . ?
C009 C00K C00O C00L 1.1(3) . . . . ?
C00A C00H C00M C00N 0.1(3) . . . . ?
C00C C009 C00J C00P 175.69(19) . . . . ?
C00C C009 C00K C00O -176.3(2) . . . . ?
C00D C00C C00E C008 -163.41(19) . . . . ?
C00D C00C C00E C00A 13.1(3) . . . . ?
C00E C008 C00G C00B -176.90(19) . . . . ?
C00E C00A C00H C00M -179.2(2) . . . . ?
C00E C00A C00I C00F 179.3(2) . . . . ?
C00G C008 C00E C00A 47.0(3) . . . . ?
C00G C008 C00E C00C -136.3(2) . . . . ?
C00H C00A C00E C008 33.2(3) . . . . ?
C00H C00A C00E C00C -143.4(2) . . . . ?
C00H C00A C00I C00F 1.2(3) . . . . ?
C00H C00M C00N N004 -179.3(2) . . . . ?
C00H C00M C00N C00F 0.5(3) . . . . ?
C00I C00A C00E C008 -144.9(2) . . . . ?
C00I C00A C00E C00C 38.5(3) . . . . ?
C00I C00A C00H C00M -1.0(3) . . . . ?
C00I C00F C00N N004 179.5(2) . . . . ?
C00I C00F C00N C00M -0.3(3) . . . . ?
C00J C009 C00C C00D -135.9(2) . . . . ?
C00J C009 C00C C00E 43.5(3) . . . . ?
C00J C009 C00K C00O 1.0(3) . . . . ?
C00K C009 C00C C00D 41.3(3) . . . . ?
C00K C009 C00C C00E -139.3(2) . . . . ?
C00K C009 C00J C00P -1.6(3) . . . . ?
C00N C00F C00I C00A -0.6(3) . . . . ?
C00O C00L C00P C00J 2.1(3) . . . . ?
C00P C00L C00O C00K -2.7(3) . . . . ?
C00Q N003 C007 C006 7.7(3) . . . . ?
C00Q N003 C007 C00B -172.3(2) . . . . ?
C00R N003 C007 C006 171.7(2) . . . . ?
C00R N003 C007 C00B -8.3(3) . . . . ?
C00S N004 C00N C00F 19.4(3) . . . . ?
C00S N004 C00N C00M -160.8(2) . . . . ?
C00T N004 C00N C00F 167.8(2) . . . . ?
C00T N004 C00N C00M -12.4(3) . . . . ?
